data_2001141
loop_
_publ_author_name
'Jasinski, J. P.'
'Pozdniakov, R. Y.'
'Wong, E. H.'

_publ_contact_author
;
  Dr. Jerry P. Jasinski
  Chemistry Department
  Keene State College
  229 Main St.
  Keene, New Hampshire 03431  USA
;
_publ_section_title
;
 Structure of a dichromium octacarbonyl complex of
 cyclotetrakis[bis(diisopropylamino)phosphoxane]
;
_journal_issue 12
_journal_name_full 'Acta Crystallographica Section C'
_journal_page_first 2081
_journal_page_last 2083
_journal_paper_doi 10.1107/S0108270193004111
_journal_volume 49
_journal_year 1993
_chemical_formula_sum 'C32 H56 Cr2 N4 O12 P4'
_chemical_formula_weight 916.4
_space_group_IT_number 2
_symmetry_cell_setting triclinic
_symmetry_space_group_name_Hall '-P 1'
_symmetry_space_group_name_H-M 'P -1'
_audit_creation_method 'from TEXRAY.INF file'
_cell_angle_alpha 114.099(9)
_cell_angle_beta 115.050(10)
_cell_angle_gamma 92.810(10)
_cell_formula_units_Z 2.00
_cell_length_a 11.634(2)
_cell_length_b 12.1720(10)
_cell_length_c 10.056(2)
_cell_measurement_reflns_used 25
_cell_measurement_temperature 296.1
_cell_measurement_theta_max 49.93
_cell_measurement_theta_min 48.92
_cell_volume 1134.4(4)
_computing_cell_refinement 'MSC/AFC Diffractometer Control'
_computing_data_collection 'MSC/AFC Diffractometer Control'
_computing_data_reduction ' TEXSAN: PROCESS (Molecular Structure Corporation, 1985)'
_computing_publication_material ' TEXSAN: FINISH (Molecular Structure Corporation, 1985)'
_computing_structure_refinement ' TEXSAN: LS (Molecular Structure Corporation, 1985)'
_computing_structure_solution 'MITHRIL (Gilmore, 1984)'
_diffrn_ambient_temperature 23.0
_diffrn_measurement_device AFC6S
_diffrn_measurement_method '\w /2\q  scans'
_diffrn_radiation_monochromator graphite
_diffrn_radiation_source 'X-ray tube'
_diffrn_radiation_type MoK\a
_diffrn_radiation_wavelength 0.7107
_diffrn_reflns_av_R_equivalents 0.021
_diffrn_reflns_limit_h_max 14
_diffrn_reflns_limit_h_min 0
_diffrn_reflns_limit_k_max 14
_diffrn_reflns_limit_k_min -14
_diffrn_reflns_limit_l_max 12
_diffrn_reflns_limit_l_min -12
_diffrn_reflns_number 4211
_diffrn_reflns_theta_max 25
_diffrn_reflns_theta_min 5.0000
_diffrn_standards_decay_% -0.60
_diffrn_standards_interval_count 150
_diffrn_standards_number 3
_exptl_absorpt_coefficient_mu 0.6598
_exptl_absorpt_correction_T_max 1.066
_exptl_absorpt_correction_T_min 0.924
_exptl_absorpt_correction_type refdelf
_exptl_absorpt_process_details Walker&Stuart_DIFABS
_exptl_crystal_colour clear
_exptl_crystal_density_diffrn 1.34
_exptl_crystal_description prism
_exptl_crystal_F_000 480.00
_exptl_crystal_size_max 0.75
_exptl_crystal_size_mid 0.65
_exptl_crystal_size_min 0.45
_refine_diff_density_max 0.49487
_refine_diff_density_min -0.75714
_refine_ls_extinction_coef '3.52111 x 10^-5^'
_refine_ls_extinction_method Zachariasen_type_2_Gaussian_isotropic
_refine_ls_goodness_of_fit_obs 2.239
_refine_ls_hydrogen_treatment refxyz
_refine_ls_matrix_type full
_refine_ls_number_parameters 329
_refine_ls_number_reflns 3241
_refine_ls_number_restraints 0
_refine_ls_R_factor_obs 0.0423
_refine_ls_shift/esd_max 2.02
_refine_ls_structure_factor_coef F
_refine_ls_weighting_scheme sigma
_refine_ls_wR_factor_obs 0.0518
_reflns_number_observed 3241
_reflns_number_total 3994
_reflns_observed_criterion I>3.00\s(I)
_cod_data_source_file br1030.cif
_cod_data_source_block dichrom
_cod_depositor_comments
;
The following automatic conversions were performed:

'_atom_site_thermal_displace_type' tag value 'Uij' was replaced with
'Uani' value 55 times.

Automatic conversion script
Id: cif_fix_values 1646 2011-03-28 12:23:43Z adriana 
;
_cod_original_cell_volume 1134.5(9)
_cod_database_code 2001141

loop_
_symmetry_equiv_pos_as_xyz
'   +x,   +y,   +z'
'   -x,   -y,   -z'

loop_
_atom_site_aniso_label
_atom_site_aniso_U_11
_atom_site_aniso_U_22
_atom_site_aniso_U_33
_atom_site_aniso_U_12
_atom_site_aniso_U_13
_atom_site_aniso_U_23
Cr 0.0340(2) 0.0292(2) 0.0336(2) 0.0048(2) 0.01730(10) 0.01640(10)
P1 0.0200(3) 0.0219(3) 0.0256(2) 0.0057(2) 0.0127(2) 0.0070(2)
P2 0.0234(3) 0.0216(3) 0.0302(3) 0.0101(2) 0.0135(2) 0.0091(2)
O2 0.0209(7) 0.0269(7) 0.0298(7) 0.0087(6) 0.0157(5) 0.0127(5)
O31 0.116(2) 0.0680(10) 0.0474(9) -0.0110(10) 0.0546(9) 0.0107(9)
O11 0.070(2) 0.0400(10) 0.0590(10) 0.0170(10) 0.0180(10) 0.0020(10)
O21 0.0620(10) 0.103(2) 0.0850(10) -0.0150(10) 0.0434(10) 0.0320(10)
O41 0.140(3) 0.113(2) 0.1150(10) 0.054(2) 0.052(2) 0.0960(10)
O1 0.0216(8) 0.0249(8) 0.0327(7) 0.0100(6) 0.0113(6) 0.0065(6)
N2 0.0360(10) 0.0280(10) 0.0510(10) 0.0162(9) 0.0254(8) 0.0104(9)
N1 0.0260(10) 0.0300(10) 0.0252(9) 0.0049(9) 0.0079(8) 0.0054(8)
C3 0.053(2) 0.0470(10) 0.0390(10) -0.0030(10) 0.0268(10) 0.0201(10)
C1 0.0370(10) 0.0340(10) 0.0520(10) 0.0100(10) 0.0190(10) 0.0200(10)
C21 0.054(2) 0.052(2) 0.087(2) 0.0140(10) 0.0500(10) 0.0200(10)
C23 0.061(2) 0.128(4) 0.143(3) 0.004(3) 0.061(2) 0.034(3)
C2 0.052(2) 0.048(2) 0.0490(10) -0.0010(10) 0.0270(10) 0.0200(10)
C4 0.075(2) 0.054(2) 0.064(2) 0.018(2) 0.0300(10) 0.0400(10)
C22 0.128(3) 0.095(3) 0.099(2) 0.034(2) 0.090(2) 0.033(2)
C24 0.051(2) 0.0430(10) 0.079(2) 0.0320(10) 0.0300(10) 0.0270(10)
C25 0.135(3) 0.045(2) 0.159(3) 0.046(2) 0.103(2) 0.031(2)
C26 0.087(3) 0.130(3) 0.139(4) 0.056(3) 0.019(3) 0.083(3)
C11 0.096(3) 0.058(2) 0.0550(10) 0.033(2) 0.033(2) 0.0420(10)
C12 0.190(3) 0.098(3) 0.111(2) 0.042(3) 0.123(2) 0.054(2)
C13 0.140(4) 0.114(4) 0.111(3) 0.041(3) 0.054(3) 0.061(3)
C15 0.057(3) 0.056(2) 0.117(3) -0.012(2) -0.004(3) 0.031(2)
C16 0.069(2) 0.156(4) 0.165(3) 0.048(3) 0.081(2) 0.079(3)
C14 0.035(2) 0.101(3) 0.049(2) -0.011(2) 0.0140(10) 0.007(2)

loop_
_atom_site_label
_atom_site_fract_x
_atom_site_fract_y
_atom_site_fract_z
_atom_site_U_iso_or_equiv
_atom_site_thermal_displace_type
_atom_site_calc_flag
_atom_site_calc_attached_atom
Cr 0.88507(4) 0.26373(3) 0.47640(4) 0.0314 Uani ? ?
P1 0.83161(6) 0.37183(5) 0.32166(7) 0.0234 Uani ? ?
P2 1.06227(6) 0.34698(5) 0.46241(7) 0.0259 Uani ? ?
O2 0.97330(10) 0.38960(10) 0.3212(2) 0.0247 Uani ? ?
O31 0.9271(3) 0.4657(2) 0.8062(2) 0.0790 Uani ? ?
O11 0.8125(2) 0.0277(2) 0.1586(3) 0.0705 Uani ? ?
O21 0.6229(2) 0.1708(3) 0.4383(3) 0.0866 Uani ? ?
O41 1.0236(3) 0.1366(3) 0.6746(3) 0.1100 Uani ? ?
O1 0.8286(2) 0.51830(10) 0.3954(2) 0.0298 Uani ? ?
N2 1.1501(2) 0.2675(2) 0.3888(3) 0.0392 Uani ? ?
N1 0.7192(2) 0.3118(2) 0.1256(2) 0.0323 Uani ? ?
C3 0.9156(3) 0.3944(3) 0.6808(3) 0.0455 Uani ? ?
C1 0.8416(3) 0.1179(2) 0.2781(3) 0.0425 Uani ? ?
C21 1.2217(3) 0.3214(3) 0.3302(4) 0.0629 Uani ? ?
C23 1.3708(4) 0.3464(5) 0.4283(7) 0.1188 Uani ? ?
C2 0.7229(3) 0.2060(3) 0.4516(3) 0.0504 Uani ? ?
C4 0.9702(3) 0.1843(3) 0.5981(4) 0.0607 Uani ? ?
C22 1.1639(4) 0.2583(4) 0.1428(5) 0.0978 Uani ? ?
C24 1.1689(3) 0.1547(3) 0.4086(4) 0.0583 Uani ? ?
C25 1.1632(5) 0.0481(4) 0.2610(6) 0.1061 Uani ? ?
C26 1.2885(5) 0.1802(5) 0.5712(7) 0.1244 Uani ? ?
C11 0.7366(4) 0.3582(3) 0.0176(4) 0.0651 Uani ? ?
C12 0.7660(5) 0.2726(4) -0.1050(5) 0.1110 Uani ? ?
C13 0.6753(6) 0.4534(5) -0.0050(6) 0.1211 Uani ? ?
C15 0.5461(4) 0.1097(4) -0.0804(6) 0.1006 Uani ? ?
C16 0.4923(4) 0.2941(6) 0.0894(7) 0.1186 Uani ? ?
C14 0.5937(3) 0.2273(4) 0.0701(4) 0.0769 Uani ? ?
H21A 1.240(3) 0.423(3) 0.368(4) 0.0804 Uani ? ?
H23B 1.390(4) 0.258(3) 0.418(4) 0.0934 Uani ? ?
H23A 1.399(4) 0.417(4) 0.374(4) 0.1062 Uani ? ?
H23C 1.412(3) 0.395(3) 0.572(4) 0.0765 Uani ? ?
H22A 1.071(4) 0.253(4) 0.089(4) 0.1083 Uani ? ?
H22C 1.210(4) 0.308(4) 0.106(4) 0.1156 Uani ? ?
H22B 1.175(4) 0.181(4) 0.105(5) 0.1234 Uani ? ?
H24A 1.099(3) 0.130(3) 0.417(3) 0.0600 Uani ? ?
H25A 1.077(4) 0.031(3) 0.151(4) 0.1059 Uani ? ?
H25C 1.230(4) 0.072(3) 0.248(4) 0.0947 Uani ? ?
H25B 1.170(4) -0.012(3) 0.276(4) 0.0995 Uani ? ?
H26C 1.300(4) 0.106(4) 0.582(4) 0.1099 Uani ? ?
H26B 1.364(4) 0.220(4) 0.563(4) 0.1076 Uani ? ?
H26A 1.283(4) 0.253(4) 0.656(5) 0.1204 Uani ? ?
H11A 0.821(4) 0.424(3) 0.091(4) 0.1088 Uani ? ?
H12C 0.682(4) 0.214(4) -0.188(5) 0.1189 Uani ? ?
H12B 0.772(4) 0.310(4) -0.162(5) 0.1223 Uani ? ?
H12A 0.811(4) 0.219(4) -0.080(5) 0.1155 Uani ? ?
H13C 0.715(3) 0.517(3) 0.090(4) 0.0717 Uani ? ?
H13A 0.670(4) 0.483(4) -0.084(5) 0.1183 Uani ? ?
H13B 0.596(3) 0.384(3) -0.082(3) 0.0673 Uani ? ?
H15C 0.459(3) 0.055(3) -0.100(4) 0.0928 Uani ? ?
H15B 0.520(4) 0.136(4) -0.174(5) 0.1224 Uani ? ?
H15A 0.612(3) 0.076(3) -0.079(4) 0.0741 Uani ? ?
H16A 0.540(3) 0.374(2) 0.193(3) 0.0441 Uani ? ?
H16B 0.501(4) 0.330(4) -0.002(5) 0.1205 Uani ? ?
H16C 0.432(4) 0.250(4) 0.071(5) 0.1232 Uani ? ?
H14A 0.607(4) 0.193(4) 0.143(5) 0.1205 Uani ? ?

loop_
_atom_type_symbol
_atom_type_scat_dispersion_real
_atom_type_scat_dispersion_imag
_atom_type_scat_source
C 0.002 0.002 'International Tables'
H 0.000 0.000 'International Tables'
O 0.008 0.006 'International Tables'
N 0.004 0.003 'International Tables'
P 0.090 0.095 'International Tables'
Cr 0.284 0.624 'International Tables'

loop_
_geom_angle_atom_site_label_1
_geom_angle_atom_site_label_2
_geom_angle_atom_site_label_3
_geom_angle_site_symmetry_1
_geom_angle_site_symmetry_2
_geom_angle_site_symmetry_3
_geom_angle
_geom_angle_publ_flag
P1 Cr P2 ? ? ? 66.16(3) yes
P1 Cr C3 ? ? ? 98.09(10) yes
P1 Cr C1 ? ? ? 88.10(10) yes
P1 Cr C2 ? ? ? 101.70(10) yes
P1 Cr C4 ? ? ? 164.40(10) yes
P2 Cr C3 ? ? ? 98.57(9) yes
P2 Cr C1 ? ? ? 89.00(10) yes
P2 Cr C2 ? ? ? 167.60(10) yes
P2 Cr C4 ? ? ? 98.40(10) yes
C3 Cr C1 ? ? ? 171.70(10) yes
C3 Cr C2 ? ? ? 85.20(10) yes
C3 Cr C4 ? ? ? 86.10(10) yes
C1 Cr C2 ? ? ? 88.10(10) yes
C1 Cr C4 ? ? ? 89.40(10) yes
C2 Cr C4 ? ? ? 93.6(2) yes
Cr P1 O2 ? ? ? 95.77(7) yes
Cr P1 O1 ? ? ? 124.65(7) yes
Cr P1 N1 ? ? ? 125.02(9) yes
O2 P1 O1 ? ? ? 98.49(9) yes
O2 P1 N1 ? ? ? 104.70(10) yes
O1 P1 N1 ? ? ? 102.20(10) yes
Cr P2 O2 ? ? ? 95.70(6) yes
Cr P2 O1 ? ? ? 124.68(8) yes
Cr P2 N2 ? ? ? 125.77(9) yes
O2 P2 O1 ? ? ? 98.54(9) yes
O2 P2 N2 ? ? ? 104.80(10) yes
O1 P2 N2 ? ? ? 101.40(10) yes
P1 O2 P2 ? ? ? 100.56(10) yes
P1 O1 P2 ? ? ? 135.60(10) yes
P2 N2 C21 ? ? ? 118.4(2) yes
P2 N2 C24 ? ? ? 117.8(2) yes
C21 N2 C24 ? ? ? 123.1(3) yes
P1 N1 C11 ? ? ? 119.7(2) yes
P1 N1 C14 ? ? ? 117.5(2) yes
C11 N1 C14 ? ? ? 122.1(2) yes
Cr C3 O31 ? ? ? 173.3(3) yes
Cr C1 O11 ? ? ? 177.9(3) yes
N2 C21 C23 ? ? ? 113.4(4) yes
N2 C21 C22 ? ? ? 114.4(3) yes
C23 C21 C22 ? ? ? 115.0(4) yes
Cr C2 O21 ? ? ? 179.1(3) yes
Cr C4 O41 ? ? ? 179.2(3) yes
N2 C24 C25 ? ? ? 114.0(4) yes
N2 C24 C26 ? ? ? 114.0(3) yes
C25 C24 C26 ? ? ? 112.2(4) yes
N1 C11 C12 ? ? ? 115.1(3) yes
N1 C11 C13 ? ? ? 118.6(4) yes
C12 C11 C13 ? ? ? 121.6(4) yes
N1 C14 C15 ? ? ? 116.9(4) yes
N1 C14 C16 ? ? ? 113.4(4) yes

loop_
_geom_bond_atom_site_label_1
_geom_bond_atom_site_label_2
_geom_bond_site_symmetry_1
_geom_bond_site_symmetry_2
_geom_bond_distance
_geom_bond_publ_flag
Cr P1 ? ? 2.3393(9) yes
Cr P2 ? ? 2.3353(9) yes
Cr C3 ? ? 1.881(3) yes
Cr C1 ? ? 1.884(3) yes
Cr C2 ? ? 1.856(3) yes
Cr C4 ? ? 1.857(4) yes
P1 O2 ? ? 1.655(2) yes
P1 O1 ? ? 1.636(2) yes
P1 N1 ? ? 1.637(2) yes
P2 O2 ? ? 1.663(2) yes
P2 O1 ? ? 1.640(2) yes
P2 N2 ? ? 1.637(2) yes
O31 C3 ? ? 1.146(3) yes
O11 C1 ? ? 1.143(3) yes
O21 C2 ? ? 1.151(4) yes
O41 C4 ? ? 1.144(4) yes
N2 C21 ? ? 1.466(5) yes
N2 C24 ? ? 1.480(4) yes
N1 C11 ? ? 1.488(4) yes
N1 C14 ? ? 1.482(4) yes
C21 C23 ? ? 1.526(5) yes
C21 C22 ? ? 1.513(5) yes
C24 C25 ? ? 1.492(5) yes
C24 C26 ? ? 1.524(6) yes
C11 C12 ? ? 1.437(6) yes
C11 C13 ? ? 1.436(7) yes
C15 C14 ? ? 1.445(5) yes
C16 C14 ? ? 1.500(7) yes
